data_7121166
loop_
_publ_author_name
'Li, Shaobin'
'Zhang, Li'
'Lan, Yaqian'
'O'Halloran, Kevin P'
'Ma, Huiyuan'
'Pang, Haijun'

_publ_section_title
;
 Polyoxometalate-encapsulated twenty-nuclear silver-tetrazole nanocage
 frameworks as highly active electrocatalysts for the hydrogen evolution
 reaction.
;
_journal_issue 16
_journal_name_full 'Chemical communications (Cambridge, England)'
_journal_page_first 1964
_journal_page_last 1967
_journal_paper_doi 10.1039/c7cc09223g
_journal_volume 54
_journal_year 2018
_chemical_formula_moiety 'C4 H12 Ag10 N16 O44 P W12'
_chemical_formula_sum 'C4 H12 Ag10 N16 O44 P W12'
_chemical_formula_weight 4303.98
_space_group_IT_number 119
_space_group_name_Hall 'I -4 -2'
_space_group_name_H-M_alt 'I -4 m 2'
_symmetry_cell_setting tetragonal
_symmetry_space_group_name_Hall 'I -4 -2'
_symmetry_space_group_name_H-M 'I -4 m 2'
_atom_sites_solution_hydrogens geom
_atom_sites_solution_primary direct
_atom_sites_solution_secondary difmap
_audit_block_doi 10.5517/ccdc.csd.cc1q9vb6
_audit_creation_method SHELXL-97
_audit_update_record
;
2017-11-29 deposited with the CCDC.
2018-01-19 downloaded from the CCDC.
;
_cell_angle_alpha 90.000(5)
_cell_angle_beta 90.000(5)
_cell_angle_gamma 90.000(5)
_cell_formula_units_Z 2
_cell_length_a 14.182(5)
_cell_length_b 14.182(5)
_cell_length_c 12.331(5)
_cell_measurement_reflns_used 5024
_cell_measurement_temperature 293(2)
_cell_measurement_theta_max 28.41
_cell_measurement_theta_min 2.19
_cell_volume 2480.1(16)
_computing_cell_refinement 'Bruker SMART'
_computing_data_collection 'Bruker SMART'
_computing_data_reduction 'Bruker SMART'
_computing_molecular_graphics 'Bruker SMART'
_computing_publication_material 'Bruker SMART'
_computing_structure_refinement 'SHELXL-97 (Sheldrick, 1997)'
_computing_structure_solution 'SHELXS-97 (Sheldrick, 1990)'
_diffrn_ambient_temperature 293(2)
_diffrn_measured_fraction_theta_full 1.000
_diffrn_measured_fraction_theta_max 1.000
_diffrn_measurement_device_type 'CCD area detector'
_diffrn_measurement_method 'phi and omega scans'
_diffrn_radiation_monochromator graphite
_diffrn_radiation_source 'fine-focus sealed tube'
_diffrn_radiation_type MoK\a
_diffrn_radiation_wavelength 0.71069
_diffrn_reflns_av_R_equivalents 0.0311
_diffrn_reflns_av_sigmaI/netI 0.0199
_diffrn_reflns_limit_h_max 10
_diffrn_reflns_limit_h_min -18
_diffrn_reflns_limit_k_max 18
_diffrn_reflns_limit_k_min -18
_diffrn_reflns_limit_l_max 15
_diffrn_reflns_limit_l_min -16
_diffrn_reflns_number 9219
_diffrn_reflns_theta_full 28.42
_diffrn_reflns_theta_max 28.42
_diffrn_reflns_theta_min 2.03
_exptl_absorpt_coefficient_mu 31.694
_exptl_absorpt_correction_T_max 0.022
_exptl_absorpt_correction_T_min 0.007
_exptl_absorpt_correction_type multi-scan
_exptl_absorpt_process_details '(SADABS; Sheldrick, 2003)'
_exptl_crystal_colour red
_exptl_crystal_density_diffrn 5.753
_exptl_crystal_density_method 'not measured'
_exptl_crystal_description block
_exptl_crystal_F_000 3730.0
_exptl_crystal_size_max 0.20
_exptl_crystal_size_mid 0.14
_exptl_crystal_size_min 0.12
_refine_diff_density_max 3.939
_refine_diff_density_min -4.803
_refine_diff_density_rms 0.608
_refine_ls_abs_structure_details 'Flack H D (1983), Acta Cryst. A39, 876-881'
_refine_ls_abs_structure_Flack 0.58(2)
_refine_ls_extinction_method none
_refine_ls_goodness_of_fit_ref 0.819
_refine_ls_hydrogen_treatment constr
_refine_ls_matrix_type full
_refine_ls_number_parameters 111
_refine_ls_number_reflns 1688
_refine_ls_number_restraints 48
_refine_ls_restrained_S_all 0.816
_refine_ls_R_factor_all 0.0451
_refine_ls_R_factor_gt 0.0441
_refine_ls_shift/su_max 0.000
_refine_ls_shift/su_mean 0.000
_refine_ls_structure_factor_coef Fsqd
_refine_ls_weighting_details 'calc w=1/[\s^2^(Fo^2^)+(0.0773P)^2^+894.5024P] where P=(Fo^2^+2Fc^2^)/3'
_refine_ls_weighting_scheme calc
_refine_ls_wR_factor_gt 0.1219
_refine_ls_wR_factor_ref 0.1228
_reflns_number_gt 1649
_reflns_number_total 1690
_reflns_threshold_expression >2sigma(I)
_cod_data_source_file c7cc09223g2.cif
_cod_data_source_block llllll
_cod_depositor_comments
;
The following automatic conversions were performed:

'_symmetry_cell_setting' value 'Tetragonal' changed to 'tetragonal'
according to
/home/data/users/saulius/crontab/automatic-downloads/rss-feeds/RSC/lib/dictionaries/cif_core.dic
dictionary named 'cif_core.dic' version 2.4.2 from 2011-04-26.

Automatic conversion script
Id: cif_fix_values 4973 2017-02-22 13:04:09Z antanas 

 Adding full bibliography for 7121165--7121166.cif.
;
_cod_original_cell_volume 2480.(2)
_cod_original_sg_symbol_H-M 'I-4m2 '
_cod_database_code 7121166

loop_
_symmetry_equiv_pos_as_xyz
'x, y, z'
'-x, -y, z'
'-y, -x, -z'
'y, x, -z'
'-x, y, z'
'x, -y, z'
'-y, x, -z'
'y, -x, -z'
'x+1/2, y+1/2, z+1/2'
'-x+1/2, -y+1/2, z+1/2'
'-y+1/2, -x+1/2, -z+1/2'
'y+1/2, x+1/2, -z+1/2'
'-x+1/2, y+1/2, z+1/2'
'x+1/2, -y+1/2, z+1/2'
'-y+1/2, x+1/2, -z+1/2'
'y+1/2, -x+1/2, -z+1/2'

loop_
_atom_site_label
_atom_site_type_symbol
_atom_site_fract_x
_atom_site_fract_y
_atom_site_fract_z
_atom_site_U_iso_or_equiv
_atom_site_adp_type
_atom_site_occupancy
_atom_site_symmetry_multiplicity
_atom_site_calc_flag
_atom_site_refinement_flags
W1 W 0.74975(7) 0.5000 1.00665(9) 0.0097(2) Uani 1 2 d S
W2 W 0.61964(5) 0.62915(5) 0.79662(5) 0.01030(18) Uani 1 1 d .
O2 O 0.7056(9) 0.5934(9) 0.9074(9) 0.006(2) Uani 1 1 d .
Ag1 Ag 0.61826(11) 0.88174(11) 0.7500 0.0100(4) Uani 1 2 d SU
O1 O 0.8662(12) 0.5000 0.9839(16) 0.010(3) Uani 1 2 d SU
O4 O 0.6924(9) 0.6738(9) 0.7003(10) 0.012(2) Uani 1 1 d .
O7 O 0.5000 0.5888(11) 0.9280(13) 0.002(3) Uani 1 2 d SU
O3 O 0.6160(12) 0.5000 0.7599(13) 0.005(3) Uani 1 2 d SU
O5 O 0.5000 0.6472(13) 0.7288(13) 0.007(3) Uani 1 2 d S
O6 O 0.5939(9) 0.7404(8) 0.8794(9) 0.006(2) Uani 1 1 d U
Ag3 Ag 1.0000 0.5000 0.8653(7) 0.100(3) Uani 1 4 d S
Ag2 Ag 0.73095(10) 0.73095(10) 0.5000 0.0149(4) Uani 1 2 d S
O8 O 0.8909(15) 0.6091(15) 0.7500 0.035(7) Uani 1 2 d S
N2 N 0.5781(10) 0.7831(10) 0.5195(12) 0.012(3) Uani 1 1 d U
N1 N 0.5469(9) 0.8294(10) 0.6077(11) 0.004(2) Uani 1 1 d U
C1 C 0.5000 0.757(2) 0.464(2) 0.018(6) Uani 1 2 d SU
H1 H 0.5000 0.7258 0.3975 0.022 Uiso 1 2 calc SR
P1 P 0.5000 0.5000 1.0000 0.0001(16) Uiso 1 8 d S

loop_
_atom_site_aniso_label
_atom_site_aniso_U_11
_atom_site_aniso_U_22
_atom_site_aniso_U_33
_atom_site_aniso_U_23
_atom_site_aniso_U_13
_atom_site_aniso_U_12
W1 0.0072(4) 0.0129(4) 0.0089(4) 0.000 -0.0002(4) 0.000
W2 0.0127(3) 0.0103(3) 0.0079(3) 0.0017(3) 0.0027(3) -0.0008(2)
O2 0.009(6) 0.005(5) 0.004(5) 0.001(4) -0.001(4) -0.001(4)
Ag1 0.0114(5) 0.0114(5) 0.0070(7) -0.0027(4) -0.0027(4) -0.0027(6)
O1 0.010(4) 0.010(4) 0.010(4) 0.000 0.0001(10) 0.000
O4 0.013(6) 0.013(6) 0.011(5) 0.006(5) -0.001(5) -0.002(5)
O7 0.003(3) 0.002(3) 0.002(3) -0.0001(10) 0.000 0.000
O3 0.005(3) 0.005(3) 0.005(3) 0.000 -0.0002(10) 0.000
O5 0.002(7) 0.012(8) 0.006(8) 0.001(6) 0.000 0.000
O6 0.006(2) 0.006(2) 0.005(2) -0.0001(10) 0.0002(10) -0.0001(10)
Ag3 0.048(4) 0.188(11) 0.064(4) 0.000 0.000 0.000
Ag2 0.0149(5) 0.0149(5) 0.0151(8) -0.0023(6) 0.0023(6) 0.0070(6)
O8 0.047(10) 0.047(10) 0.011(11) -0.008(8) -0.008(8) 0.004(15)
N2 0.011(3) 0.012(3) 0.012(3) -0.0003(10) 0.0002(10) 0.0000(10)
N1 0.004(3) 0.004(3) 0.004(3) -0.0001(10) -0.0001(10) -0.0001(10)
C1 0.018(6) 0.018(6) 0.018(6) -0.0001(10) 0.000 0.000

loop_
_atom_type_symbol
_atom_type_description
_atom_type_scat_dispersion_real
_atom_type_scat_dispersion_imag
_atom_type_scat_source
C C 0.0033 0.0016 'International Tables Vol C Tables 4.2.6.8 and 6.1.1.4'
H H 0.0000 0.0000 'International Tables Vol C Tables 4.2.6.8 and 6.1.1.4'
N N 0.0061 0.0033 'International Tables Vol C Tables 4.2.6.8 and 6.1.1.4'
O O 0.0106 0.0060 'International Tables Vol C Tables 4.2.6.8 and 6.1.1.4'
P P 0.1023 0.0942 'International Tables Vol C Tables 4.2.6.8 and 6.1.1.4'
Ag Ag -0.8971 1.1015 'International Tables Vol C Tables 4.2.6.8 and 6.1.1.4'
W W -0.8490 6.8722 'International Tables Vol C Tables 4.2.6.8 and 6.1.1.4'

loop_
_geom_angle_atom_site_label_1
_geom_angle_atom_site_label_2
_geom_angle_atom_site_label_3
_geom_angle
_geom_angle_site_symmetry_1
_geom_angle_site_symmetry_3
O1 W1 O2 102.5(6) . 6_565
O1 W1 O2 102.5(6) . .
O2 W1 O2 87.9(7) 6_565 .
O1 W1 O6 100.9(6) . 4_557
O2 W1 O6 156.6(6) 6_565 4_557
O2 W1 O6 88.0(5) . 4_557
O1 W1 O6 100.9(6) . 8_567
O2 W1 O6 88.0(5) 6_565 8_567
O2 W1 O6 156.6(6) . 8_567
O6 W1 O6 86.7(7) 4_557 8_567
O1 W1 O7 170.2(8) . 4_557
O2 W1 O7 84.5(5) 6_565 4_557
O2 W1 O7 84.5(5) . 4_557
O6 W1 O7 72.2(4) 4_557 4_557
O6 W1 O7 72.2(4) 8_567 4_557
O4 W2 O3 102.2(7) . .
O4 W2 O2 102.3(5) . .
O3 W2 O2 86.1(6) . .
O4 W2 O5 100.6(6) . .
O3 W2 O5 90.0(7) . .
O2 W2 O5 157.1(6) . .
O4 W2 O6 100.5(6) . .
O3 W2 O6 157.3(6) . .
O2 W2 O6 87.6(5) . .
O5 W2 O6 87.4(7) . .
O4 W2 O7 170.3(5) . .
O3 W2 O7 84.9(6) . .
O2 W2 O7 84.6(5) . .
O5 W2 O7 72.6(5) . .
O6 W2 O7 72.8(5) . .
W2 O2 W1 148.9(7) . .
N1 Ag1 N1 169.9(7) 11_666 .
N1 Ag1 O6 100.0(5) 11_666 11_666
N1 Ag1 O6 84.7(5) . 11_666
N1 Ag1 O6 84.7(5) 11_666 .
N1 Ag1 O6 100.0(5) . .
O6 Ag1 O6 126.0(5) 11_666 .
N1 Ag1 Ag1 62.0(4) 11_666 6_575
N1 Ag1 Ag1 110.1(4) . 6_575
O6 Ag1 Ag1 82.3(3) 11_666 6_575
O6 Ag1 Ag1 140.8(3) . 6_575
N1 Ag1 Ag1 110.1(4) 11_666 5_655
N1 Ag1 Ag1 62.0(4) . 5_655
O6 Ag1 Ag1 140.8(3) 11_666 5_655
O6 Ag1 Ag1 82.3(3) . 5_655
Ag1 Ag1 Ag1 90.0 6_575 5_655
W1 O1 Ag3 152.0(11) . .
P1 O7 W1 125.4(9) . 4_557
P1 O7 W2 125.5(5) . 5_655
W1 O7 W2 90.0(5) 4_557 5_655
P1 O7 W2 125.5(5) . .
W1 O7 W2 90.0(5) 4_557 .
W2 O7 W2 89.3(5) 5_655 .
W2 O3 W2 152.0(10) . 6_565
W2 O5 W2 125.5(9) . 5_655
W2 O6 W1 125.0(6) . 4_557
W2 O6 Ag1 106.5(5) . .
W1 O6 Ag1 119.0(5) 4_557 .
O1 Ag3 O1 104.8(9) 2_765 .
O1 Ag3 O8 143.35(14) 2_765 6_565
O1 Ag3 O8 82.1(5) . 6_565
O1 Ag3 O8 143.35(14) 2_765 .
O1 Ag3 O8 82.1(5) . .
O8 Ag3 O8 72.7(4) 6_565 .
O1 Ag3 O8 82.1(5) 2_765 5_755
O1 Ag3 O8 143.35(14) . 5_755
O8 Ag3 O8 114.0(8) 6_565 5_755
O8 Ag3 O8 72.7(4) . 5_755
O1 Ag3 O8 82.1(5) 2_765 2_765
O1 Ag3 O8 143.35(14) . 2_765
O8 Ag3 O8 72.7(4) 6_565 2_765
O8 Ag3 O8 114.0(8) . 2_765
O8 Ag3 O8 72.7(4) 5_755 2_765
O1 Ag3 Ag3 127.6(5) 2_765 11_666
O1 Ag3 Ag3 127.6(5) . 11_666
O8 Ag3 Ag3 57.0(4) 6_565 11_666
O8 Ag3 Ag3 57.0(4) . 11_666
O8 Ag3 Ag3 57.0(4) 5_755 11_666
O8 Ag3 Ag3 57.0(4) 2_765 11_666
N2 Ag2 N2 128.0(7) 4_556 .
Ag3 O8 Ag3 66.0(8) . 11_666
N1 N2 C1 105.9(15) . .
N1 N2 Ag2 123.4(10) . .
C1 N2 Ag2 129.0(13) . .
N1 N1 N2 109.2(8) 5_655 .
N1 N1 Ag1 118.0(4) 5_655 .
N2 N1 Ag1 132.2(11) . .
N2 C1 N2 110(2) . 5_655
O7 P1 O7 109.6(12) 4_557 3_667
O7 P1 O7 109.4(6) 4_557 2_665
O7 P1 O7 109.4(6) 3_667 2_665
O7 P1 O7 109.4(6) 4_557 .
O7 P1 O7 109.4(6) 3_667 .
O7 P1 O7 109.6(12) 2_665 .

loop_
_geom_bond_atom_site_label_1
_geom_bond_atom_site_label_2
_geom_bond_distance
_geom_bond_site_symmetry_2
W1 O1 1.675(17) .
W1 O2 1.909(12) 6_565
W1 O2 1.909(12) .
W1 O6 1.940(12) 4_557
W1 O6 1.940(12) 8_567
W1 O7 2.421(16) 4_557
W2 O4 1.696(12) .
W2 O3 1.888(4) .
W2 O2 1.900(12) .
W2 O5 1.909(8) .
W2 O6 1.914(12) .
W2 O7 2.415(11) .
Ag1 N1 2.157(14) 11_666
Ag1 N1 2.157(14) .
Ag1 O6 2.586(12) 11_666
Ag1 O6 2.586(12) .
Ag1 Ag1 3.354(3) 6_575
Ag1 Ag1 3.354(3) 5_655
O1 Ag3 2.395(18) .
O7 P1 1.541(16) .
O7 W1 2.421(16) 4_557
O7 W2 2.415(11) 5_655
O3 W2 1.888(4) 6_565
O5 W2 1.909(8) 5_655
O6 W1 1.940(12) 4_557
Ag3 O1 2.395(19) 2_765
Ag3 O8 2.61(3) 6_565
Ag3 O8 2.61(3) .
Ag3 O8 2.61(3) 5_755
Ag3 O8 2.61(3) 2_765
Ag3 Ag3 2.845(16) 11_666
Ag2 N2 2.303(14) 4_556
Ag2 N2 2.303(14) .
O8 Ag3 2.61(3) 11_666
N2 N1 1.345(19) .
N2 C1 1.35(2) .
N1 N1 1.33(3) 5_655
C1 N2 1.35(2) 5_655
P1 O7 1.541(16) 4_557
P1 O7 1.541(16) 3_667
P1 O7 1.541(16) 2_665
